data_2235378
loop_
_publ_author_name
'Leka, Zorica'
'Novakovi\'c, Sladjana B.'
'Pejovi\'c, Anka'
'Bogdanovi\'c, Goran A.'
'Vuki\'cevi\'c, Rastko D.'

_publ_section_title
;
 1-Ferrocenyl-3-(2-methylanilino)propan-1-one
;
_journal_coeditor_code BT5950
_journal_issue 7
_journal_name_full 'Acta Crystallographica Section E'
_journal_page_first m995
_journal_page_last m996
_journal_paper_doi 10.1107/S1600536812028802
_journal_volume 68
_journal_year 2012
_chemical_formula_iupac '[Fe (C5 H5) (C15 H16 N O)]'
_chemical_formula_moiety 'C20 H21 Fe N O'
_chemical_formula_sum 'C20 H21 Fe N O'
_chemical_formula_weight 347.23
_chemical_name_systematic
;
1-Ferrocenyl-3-(2-methylanilino)propan-1-one
;
_space_group_IT_number 14
_symmetry_cell_setting monoclinic
_symmetry_space_group_name_Hall '-P 2ybc'
_symmetry_space_group_name_H-M 'P 1 21/c 1'
_atom_sites_solution_hydrogens geom
_atom_sites_solution_primary direct
_atom_sites_solution_secondary difmap
_audit_creation_method SHELXL-97
_cell_angle_alpha 90.0
_cell_angle_beta 92.946(3)
_cell_angle_gamma 90.0
_cell_formula_units_Z 4
_cell_length_a 12.1343(4)
_cell_length_b 17.8010(7)
_cell_length_c 7.5464(2)
_cell_measurement_reflns_used 3389
_cell_measurement_temperature 293(2)
_cell_measurement_theta_max 28.8957
_cell_measurement_theta_min 3.2491
_cell_volume 1627.89(9)
_computing_cell_refinement
;
CrysAlis PRO (Oxford Diffraction, 2009)
;
_computing_data_collection
;
CrysAlis PRO (Oxford Diffraction, 2009)
;
_computing_data_reduction
;
CrysAlis PRO (Oxford Diffraction, 2009)
;
_computing_molecular_graphics 'ORTEP-3 (Farrugia, 1997) and Mercury (Macrae <i>et al.</i>, 2006)'
_computing_publication_material 'WinGX (Farrugia, 1999), PLATON (Spek, 2009) and PARST (Nardelli, 1995)'
_computing_structure_refinement 'SHELXL97 (Sheldrick, 2008)'
_computing_structure_solution 'SHELXS97 (Sheldrick, 2008)'
_diffrn_ambient_temperature 293(2)
_diffrn_detector_area_resol_mean 16.3280
_diffrn_measured_fraction_theta_full 0.998
_diffrn_measured_fraction_theta_max 0.856
_diffrn_measurement_device_type 'Oxford Diffraction Xcalibur Sapphire3 Gemini'
_diffrn_measurement_method '\w scans'
_diffrn_radiation_monochromator graphite
_diffrn_radiation_source 'Enhance (Mo) X-ray Source'
_diffrn_radiation_type 'Mo K\a'
_diffrn_radiation_wavelength 0.71073
_diffrn_reflns_av_R_equivalents 0.0287
_diffrn_reflns_av_sigmaI/netI 0.0438
_diffrn_reflns_limit_h_max 16
_diffrn_reflns_limit_h_min -15
_diffrn_reflns_limit_k_max 19
_diffrn_reflns_limit_k_min -22
_diffrn_reflns_limit_l_max 9
_diffrn_reflns_limit_l_min -10
_diffrn_reflns_number 7605
_diffrn_reflns_theta_full 26.32
_diffrn_reflns_theta_max 28.96
_diffrn_reflns_theta_min 3.31
_exptl_absorpt_coefficient_mu 0.930
_exptl_absorpt_correction_T_max 1.00000
_exptl_absorpt_correction_T_min 0.92253
_exptl_absorpt_correction_type multi-scan
_exptl_absorpt_process_details
;
(CrysAlis PRO; Oxford Diffraction, 2009)'
;
_exptl_crystal_colour orange
_exptl_crystal_density_diffrn 1.417
_exptl_crystal_density_method 'not measured'
_exptl_crystal_description prismatic
_exptl_crystal_F_000 728
_exptl_crystal_size_max 0.22
_exptl_crystal_size_mid 0.18
_exptl_crystal_size_min 0.12
_refine_diff_density_max 0.277
_refine_diff_density_min -0.284
_refine_ls_extinction_method none
_refine_ls_goodness_of_fit_ref 1.039
_refine_ls_hydrogen_treatment mixed
_refine_ls_matrix_type full
_refine_ls_number_parameters 213
_refine_ls_number_reflns 3694
_refine_ls_number_restraints 0
_refine_ls_restrained_S_all 1.039
_refine_ls_R_factor_all 0.0581
_refine_ls_R_factor_gt 0.0392
_refine_ls_shift/su_max 0.000
_refine_ls_shift/su_mean 0.000
_refine_ls_structure_factor_coef Fsqd
_refine_ls_weighting_details 'calc w=1/[\s^2^(Fo^2^)+(0.0396P)^2^+0.2313P] where P=(Fo^2^+2Fc^2^)/3'
_refine_ls_weighting_scheme calc
_refine_ls_wR_factor_gt 0.0859
_refine_ls_wR_factor_ref 0.0966
_reflns_number_gt 2843
_reflns_number_total 3694
_reflns_threshold_expression I>2sigma(I)
_cod_data_source_file bt5950.cif
_cod_data_source_block I
_cod_original_sg_symbol_H-M 'P 21/c'
_cod_database_code 2235378
_cod_database_fobs_code 2235378

loop_
_symmetry_equiv_pos_as_xyz
'x, y, z'
'-x, y+1/2, -z+1/2'
'-x, -y, -z'
'x, -y-1/2, z-1/2'

loop_
_atom_site_type_symbol
_atom_site_label
_atom_site_fract_x
_atom_site_fract_y
_atom_site_fract_z
_atom_site_U_iso_or_equiv
_atom_site_adp_type
_atom_site_calc_flag
_atom_site_refinement_flags
_atom_site_occupancy
_atom_site_symmetry_multiplicity
Fe Fe 0.80589(2) 0.094395(18) 0.51346(4) 0.03546(12) Uani d . 1 1
O O1 0.61741(15) 0.26845(11) 0.5452(2) 0.0615(5) Uani d . 1 1
N N1 0.41087(17) 0.15206(13) 0.4050(2) 0.0427(5) Uani d . 1 1
C C1 0.73752(18) 0.17593(14) 0.6608(3) 0.0382(5) Uani d . 1 1
C C2 0.76352(19) 0.11125(15) 0.7678(3) 0.0445(6) Uani d . 1 1
H H2 0.7136 0.0826 0.8284 0.053 Uiso calc R 1 1
C C3 0.8779(2) 0.09863(17) 0.7649(3) 0.0541(7) Uani d . 1 1
H H3 0.9167 0.0604 0.8244 0.065 Uiso calc R 1 1
C C4 0.9240(2) 0.15390(17) 0.6566(3) 0.0538(7) Uani d . 1 1
H H4 0.9980 0.1580 0.6319 0.065 Uiso calc R 1 1
C C5 0.83831(19) 0.20199(14) 0.5919(3) 0.0452(6) Uani d . 1 1
H H5 0.8461 0.2432 0.5179 0.054 Uiso calc R 1 1
C C6 0.7064(2) 0.07479(17) 0.2926(3) 0.0570(7) Uani d . 1 1
H H6 0.6430 0.1015 0.2583 0.068 Uiso calc R 1 1
C C7 0.7122(2) 0.01088(18) 0.4021(3) 0.0616(8) Uani d . 1 1
H H7 0.6528 -0.0122 0.4534 0.074 Uiso calc R 1 1
C C8 0.8221(3) -0.01211(16) 0.4207(3) 0.0595(7) Uani d . 1 1
H H8 0.8489 -0.0531 0.4860 0.071 Uiso calc R 1 1
C C9 0.8845(2) 0.03759(17) 0.3236(3) 0.0565(7) Uani d . 1 1
H H9 0.9605 0.0354 0.3135 0.068 Uiso calc R 1 1
C C10 0.8143(2) 0.09090(16) 0.2445(3) 0.0551(7) Uani d . 1 1
H H10 0.8351 0.1303 0.1724 0.066 Uiso calc R 1 1
C C11 0.62784(18) 0.20805(14) 0.6183(3) 0.0395(5) Uani d . 1 1
C C12 0.52948(18) 0.16387(15) 0.6742(3) 0.0451(6) Uani d . 1 1
H H12A 0.5231 0.1704 0.8009 0.054 Uiso calc R 1 1
H H12B 0.5430 0.1110 0.6531 0.054 Uiso calc R 1 1
C C13 0.42057(18) 0.18528(15) 0.5804(3) 0.0451(6) Uani d . 1 1
H H13A 0.3602 0.1681 0.6495 0.054 Uiso calc R 1 1
H H13B 0.4157 0.2395 0.5705 0.054 Uiso calc R 1 1
C C14 0.31120(17) 0.15273(13) 0.3047(3) 0.0366(5) Uani d . 1 1
C C15 0.30246(19) 0.11137(14) 0.1457(3) 0.0422(6) Uani d . 1 1
C C16 0.2019(2) 0.10971(17) 0.0517(3) 0.0562(7) Uani d . 1 1
H H16 0.1951 0.0822 -0.0531 0.067 Uiso calc R 1 1
C C17 0.1113(2) 0.14773(18) 0.1089(3) 0.0621(8) Uani d . 1 1
H H17 0.0443 0.1455 0.0436 0.075 Uiso calc R 1 1
C C18 0.1206(2) 0.18863(17) 0.2619(3) 0.0551(7) Uani d . 1 1
H H18 0.0597 0.2144 0.3007 0.066 Uiso calc R 1 1
C C19 0.22021(18) 0.19193(15) 0.3598(3) 0.0442(6) Uani d . 1 1
H H19 0.2262 0.2206 0.4629 0.053 Uiso calc R 1 1
C C20 0.4006(2) 0.06922(17) 0.0836(3) 0.0593(7) Uani d . 1 1
H H20A 0.3801 0.0429 -0.0241 0.089 Uiso calc R 1 1
H H20B 0.4254 0.0339 0.1731 0.089 Uiso calc R 1 1
H H20C 0.4589 0.1040 0.0622 0.089 Uiso calc R 1 1
H H1N 0.463(2) 0.1487(15) 0.361(3) 0.052(9) Uiso d . 1 1

loop_
_atom_site_aniso_label
_atom_site_aniso_U_11
_atom_site_aniso_U_22
_atom_site_aniso_U_33
_atom_site_aniso_U_12
_atom_site_aniso_U_13
_atom_site_aniso_U_23
Fe 0.04343(19) 0.0331(2) 0.02940(16) -0.00300(14) -0.00236(12) -0.00362(14)
O1 0.0637(11) 0.0499(13) 0.0697(12) -0.0005(9) -0.0097(9) 0.0184(10)
N1 0.0387(11) 0.0526(14) 0.0366(9) 0.0025(10) 0.0018(9) -0.0108(10)
C1 0.0475(12) 0.0382(14) 0.0286(10) -0.0034(11) -0.0008(9) -0.0081(10)
C2 0.0543(14) 0.0534(17) 0.0253(10) 0.0012(12) -0.0033(9) -0.0030(10)
C3 0.0615(15) 0.0616(19) 0.0371(12) 0.0104(14) -0.0174(11) -0.0100(13)
C4 0.0417(13) 0.066(2) 0.0525(14) -0.0044(13) -0.0062(11) -0.0228(14)
C5 0.0523(13) 0.0360(14) 0.0470(12) -0.0104(11) -0.0011(11) -0.0123(11)
C6 0.0605(16) 0.063(2) 0.0455(13) 0.0130(14) -0.0213(12) -0.0222(14)
C7 0.0712(18) 0.063(2) 0.0509(15) -0.0302(16) 0.0080(13) -0.0229(15)
C8 0.092(2) 0.0336(15) 0.0512(14) 0.0059(15) -0.0086(14) -0.0064(12)
C9 0.0569(15) 0.0592(19) 0.0537(14) 0.0019(14) 0.0053(12) -0.0216(14)
C10 0.0856(19) 0.0499(17) 0.0303(11) -0.0067(15) 0.0063(12) -0.0028(12)
C11 0.0498(13) 0.0404(14) 0.0276(10) -0.0020(11) -0.0043(9) -0.0072(10)
C12 0.0511(13) 0.0520(16) 0.0317(10) -0.0039(12) -0.0020(10) -0.0023(11)
C13 0.0446(12) 0.0535(16) 0.0372(11) 0.0015(12) 0.0017(10) -0.0112(11)
C14 0.0387(11) 0.0341(13) 0.0369(11) -0.0062(10) 0.0008(9) 0.0024(10)
C15 0.0497(13) 0.0415(15) 0.0354(11) -0.0109(11) 0.0018(10) -0.0002(10)
C16 0.0656(17) 0.0599(19) 0.0420(12) -0.0195(14) -0.0068(12) -0.0023(13)
C17 0.0501(15) 0.078(2) 0.0561(15) -0.0146(15) -0.0152(12) 0.0190(15)
C18 0.0456(14) 0.0583(19) 0.0612(15) 0.0025(13) 0.0007(12) 0.0160(14)
C19 0.0446(13) 0.0440(15) 0.0437(12) 0.0000(11) 0.0008(10) 0.0024(11)
C20 0.0690(17) 0.0640(19) 0.0454(13) -0.0064(15) 0.0067(12) -0.0200(14)

loop_
_atom_type_symbol
_atom_type_description
_atom_type_scat_dispersion_real
_atom_type_scat_dispersion_imag
_atom_type_scat_source
C C 0.0033 0.0016 'International Tables Vol C Tables 4.2.6.8 and 6.1.1.4'
H H 0.0000 0.0000 'International Tables Vol C Tables 4.2.6.8 and 6.1.1.4'
N N 0.0061 0.0033 'International Tables Vol C Tables 4.2.6.8 and 6.1.1.4'
O O 0.0106 0.0060 'International Tables Vol C Tables 4.2.6.8 and 6.1.1.4'
F F 0.0171 0.0103 'International Tables Vol C Tables 4.2.6.8 and 6.1.1.4'
Fe Fe 0.3463 0.8444 'International Tables Vol C Tables 4.2.6.8 and 6.1.1.4'

loop_
_geom_angle_atom_site_label_1
_geom_angle_atom_site_label_2
_geom_angle_atom_site_label_3
_geom_angle
C7 Fe C1 120.96(11)
C7 Fe C9 67.46(11)
C1 Fe C9 164.08(11)
C7 Fe C8 40.19(11)
C1 Fe C8 154.66(11)
C9 Fe C8 40.20(11)
C7 Fe C2 109.60(10)
C1 Fe C2 41.25(9)
C9 Fe C2 152.81(11)
C8 Fe C2 119.71(11)
C7 Fe C5 154.91(12)
C1 Fe C5 41.17(9)
C9 Fe C5 125.61(11)
C8 Fe C5 162.90(11)
C2 Fe C5 69.00(10)
C7 Fe C6 40.47(11)
C1 Fe C6 109.19(10)
C9 Fe C6 67.52(11)
C8 Fe C6 67.82(11)
C2 Fe C6 128.99(10)
C5 Fe C6 119.76(11)
C7 Fe C10 67.72(11)
C1 Fe C10 127.57(10)
C9 Fe C10 39.91(11)
C8 Fe C10 67.56(11)
C2 Fe C10 166.37(11)
C5 Fe C10 107.41(11)
C6 Fe C10 40.37(11)
C7 Fe C4 164.04(13)
C1 Fe C4 68.63(9)
C9 Fe C4 106.77(10)
C8 Fe C4 125.95(12)
C2 Fe C4 68.27(10)
C5 Fe C4 40.53(10)
C6 Fe C4 152.92(12)
C10 Fe C4 118.16(11)
C7 Fe C3 127.89(12)
C1 Fe C3 68.51(10)
C9 Fe C3 118.55(11)
C8 Fe C3 107.98(11)
C2 Fe C3 40.32(9)
C5 Fe C3 68.25(11)
C6 Fe C3 166.04(12)
C10 Fe C3 151.91(12)
C4 Fe C3 40.37(11)
C14 N1 C13 121.34(19)
C14 N1 H1N 120(2)
C13 N1 H1N 115(2)
C5 C1 C2 107.3(2)
C5 C1 C11 125.2(2)
C2 C1 C11 127.4(2)
C5 C1 Fe 69.63(13)
C2 C1 Fe 69.49(13)
C11 C1 Fe 123.35(14)
C3 C2 C1 108.0(2)
C3 C2 Fe 70.41(13)
C1 C2 Fe 69.26(11)
C3 C2 H2 126.0
C1 C2 H2 126.0
Fe C2 H2 125.9
C2 C3 C4 108.5(2)
C2 C3 Fe 69.26(12)
C4 C3 Fe 69.64(13)
C2 C3 H3 125.7
C4 C3 H3 125.7
Fe C3 H3 126.9
C3 C4 C5 108.4(2)
C3 C4 Fe 69.99(14)
C5 C4 Fe 69.44(13)
C3 C4 H4 125.8
C5 C4 H4 125.8
Fe C4 H4 126.4
C4 C5 C1 107.8(2)
C4 C5 Fe 70.03(14)
C1 C5 Fe 69.19(13)
C4 C5 H5 126.1
C1 C5 H5 126.1
Fe C5 H5 126.2
C7 C6 C10 107.3(2)
C7 C6 Fe 69.41(14)
C10 C6 Fe 69.88(14)
C7 C6 H6 126.3
C10 C6 H6 126.3
Fe C6 H6 126.0
C8 C7 C6 108.3(2)
C8 C7 Fe 70.14(15)
C6 C7 Fe 70.12(15)
C8 C7 H7 125.8
C6 C7 H7 125.8
Fe C7 H7 125.5
C7 C8 C9 107.6(3)
C7 C8 Fe 69.67(16)
C9 C8 Fe 69.81(15)
C7 C8 H8 126.2
C9 C8 H8 126.2
Fe C8 H8 125.9
C10 C9 C8 108.7(2)
C10 C9 Fe 70.32(14)
C8 C9 Fe 69.99(15)
C10 C9 H9 125.6
C8 C9 H9 125.6
Fe C9 H9 125.6
C9 C10 C6 108.0(2)
C9 C10 Fe 69.76(14)
C6 C10 Fe 69.75(13)
C9 C10 H10 126.0
C6 C10 H10 126.0
Fe C10 H10 126.0
O1 C11 C1 121.1(2)
O1 C11 C12 121.6(2)
C1 C11 C12 117.2(2)
C11 C12 C13 115.0(2)
C11 C12 H12A 108.5
C13 C12 H12A 108.5
C11 C12 H12B 108.5
C13 C12 H12B 108.5
H12A C12 H12B 107.5
N1 C13 C12 110.61(18)
N1 C13 H13A 109.5
C12 C13 H13A 109.5
N1 C13 H13B 109.5
C12 C13 H13B 109.5
H13A C13 H13B 108.1
C19 C14 N1 121.6(2)
C19 C14 C15 119.5(2)
N1 C14 C15 118.9(2)
C16 C15 C14 118.4(2)
C16 C15 C20 121.5(2)
C14 C15 C20 120.1(2)
C17 C16 C15 121.8(2)
C17 C16 H16 119.1
C15 C16 H16 119.1
C18 C17 C16 119.6(2)
C18 C17 H17 120.2
C16 C17 H17 120.2
C17 C18 C19 120.4(3)
C17 C18 H18 119.8
C19 C18 H18 119.8
C18 C19 C14 120.3(2)
C18 C19 H19 119.8
C14 C19 H19 119.8
C15 C20 H20A 109.5
C15 C20 H20B 109.5
H20A C20 H20B 109.5
C15 C20 H20C 109.5
H20A C20 H20C 109.5
H20B C20 H20C 109.5

loop_
_geom_bond_atom_site_label_1
_geom_bond_atom_site_label_2
_geom_bond_distance
Fe C7 2.028(3)
Fe C1 2.031(2)
Fe C9 2.031(2)
Fe C8 2.034(3)
Fe C2 2.034(2)
Fe C5 2.037(2)
Fe C6 2.037(2)
Fe C10 2.039(2)
Fe C4 2.045(2)
Fe C3 2.049(2)
O1 C11 1.212(3)
N1 C14 1.393(3)
N1 C13 1.449(3)
N1 H1N 0.74(2)
C1 C5 1.431(3)
C1 C2 1.432(3)
C1 C11 1.469(3)
C2 C3 1.408(3)
C2 H2 0.9300
C3 C4 1.413(4)
C3 H3 0.9300
C4 C5 1.414(3)
C4 H4 0.9300
C5 H5 0.9300
C6 C7 1.406(4)
C6 C10 1.406(4)
C6 H6 0.9300
C7 C8 1.395(4)
C7 H7 0.9300
C8 C9 1.397(4)
C8 H8 0.9300
C9 C10 1.389(4)
C9 H9 0.9300
C10 H10 0.9300
C11 C12 1.507(3)
C12 C13 1.515(3)
C12 H12A 0.9700
C12 H12B 0.9700
C13 H13A 0.9700
C13 H13B 0.9700
C14 C19 1.388(3)
C14 C15 1.407(3)
C15 C16 1.380(3)
C15 C20 1.503(3)
C16 C17 1.379(4)
C16 H16 0.9300
C17 C18 1.365(4)
C17 H17 0.9300
C18 C19 1.385(3)
C18 H18 0.9300
C19 H19 0.9300
C20 H20A 0.9600
C20 H20B 0.9600
C20 H20C 0.9600

loop_
_geom_hbond_atom_site_label_D
_geom_hbond_atom_site_label_H
_geom_hbond_atom_site_label_A
_geom_hbond_site_symmetry_A
_geom_hbond_distance_DH
_geom_hbond_distance_HA
_geom_hbond_distance_DA
_geom_hbond_angle_DHA
_geom_hbond_publ_flag
C12 H12A O1 4_566 0.97 2.38 3.182(3) 139 y
C19 H19 Cg1 4_566 0.93 2.98 3.838(3) 160 y
